data_1564909
loop_
_publ_author_name
'Bermesheva, Evgeniya V.'
'Nazarov, Ivan V.'
'Kataranova, Ksenia D.'
'Khrychikova, Anna P.'
'Zarezin, Danil P.'
'Melnikova, Elizaveta K.'
'Asachenko, Andrey F.'
'Topchiy, Maxim A.'
'Rzhevskiy, Sergey A.'
'Bermeshev, Maxim V.'

_publ_section_title
;
 Cocatalyst versus precatalyst impact on the vinyl-addition polymerization
 of norbornenes with polar groups: looking at the other side of the coin
;
_journal_issue 43
_journal_name_full 'Polymer Chemistry'
_journal_page_first 6355
_journal_page_last 6362
_journal_paper_doi 10.1039/D1PY01039E
_journal_volume 12
_journal_year 2021
_chemical_absolute_configuration ad
_chemical_formula_moiety 'C19 H19 N O2'
_chemical_formula_sum 'C19 H19 N O2'
_chemical_formula_weight 293.35
_space_group_crystal_system orthorhombic
_space_group_IT_number 19
_space_group_name_Hall 'P 2ac 2ab'
_space_group_name_H-M_alt 'P 21 21 21'
_atom_sites_solution_hydrogens geom
_audit_creation_date 2021-07-12
_audit_creation_method
;
Olex2 1.3
(compiled 2020.11.12 svn.r5f609507 for OlexSys, GUI svn.r6272)
;
_audit_update_record
;
2021-07-12 deposited with the CCDC.	2021-10-13 downloaded from the CCDC.
;
_cell_angle_alpha 90
_cell_angle_beta 90
_cell_angle_gamma 90
_cell_formula_units_Z 4
_cell_length_a 5.48910(10)
_cell_length_b 10.9586(3)
_cell_length_c 24.8426(6)
_cell_measurement_reflns_used 9943
_cell_measurement_temperature 120
_cell_measurement_theta_max 67.53
_cell_measurement_theta_min 3.56
_cell_volume 1494.35(6)
_computing_molecular_graphics 'Olex2 1.3 (Dolomanov et al., 2009)'
_computing_publication_material 'Olex2 1.3 (Dolomanov et al., 2009)'
_computing_structure_refinement 'XL  (Sheldrick, 2008)'
_diffrn_ambient_temperature 120
_diffrn_measured_fraction_theta_full 0.998
_diffrn_measured_fraction_theta_max 0.997
_diffrn_measurement_device_type 'Bruker APEX-II CCD'
_diffrn_measurement_method '\f and \w scans'
_diffrn_radiation_monochromator graphite
_diffrn_radiation_type CuK\a
_diffrn_radiation_wavelength 1.54178
_diffrn_reflns_av_R_equivalents 0.0350
_diffrn_reflns_av_unetI/netI 0.0184
_diffrn_reflns_Laue_measured_fraction_full 0.998
_diffrn_reflns_Laue_measured_fraction_max 0.997
_diffrn_reflns_limit_h_max 6
_diffrn_reflns_limit_h_min -6
_diffrn_reflns_limit_k_max 12
_diffrn_reflns_limit_k_min -13
_diffrn_reflns_limit_l_max 29
_diffrn_reflns_limit_l_min -29
_diffrn_reflns_number 21265
_diffrn_reflns_point_group_measured_fraction_full 0.994
_diffrn_reflns_point_group_measured_fraction_max 0.991
_diffrn_reflns_theta_full 67.679
_diffrn_reflns_theta_max 67.934
_diffrn_reflns_theta_min 3.558
_diffrn_source_current 0.64
_diffrn_source_power 0.0285568
_diffrn_source_voltage 44.62
_diffrn_standards_number 0
_exptl_absorpt_coefficient_mu 0.670
_exptl_absorpt_correction_T_max 0.7530
_exptl_absorpt_correction_T_min 0.6519
_exptl_absorpt_correction_type multi-scan
_exptl_absorpt_process_details
;
SADABS-2008/1 (Bruker,2008) was used for absorption correction.
wR2(int) was 0.1286 before and 0.0495 after correction.
The Ratio of minimum to maximum transmission is 0.8657.
The \l/2 correction factor is 0.0000.
;
_exptl_crystal_colour colourless
_exptl_crystal_colour_primary colourless
_exptl_crystal_density_diffrn 1.304
_exptl_crystal_description prism
_exptl_crystal_F_000 624
_exptl_crystal_size_max 0.17
_exptl_crystal_size_mid 0.12
_exptl_crystal_size_min 0.09
_refine_diff_density_max 0.105
_refine_diff_density_min -0.197
_refine_diff_density_rms 0.038
_refine_ls_abs_structure_details
;
 Flack x determined using 1052 quotients [(I+)-(I-)]/[(I+)+(I-)]
 (Parsons, Flack and Wagner, Acta Cryst. B69 (2013) 249-259).
;
_refine_ls_abs_structure_Flack -0.07(6)
_refine_ls_extinction_method none
_refine_ls_goodness_of_fit_ref 1.059
_refine_ls_hydrogen_treatment constr
_refine_ls_matrix_type full
_refine_ls_number_parameters 199
_refine_ls_number_reflns 2704
_refine_ls_number_restraints 0
_refine_ls_restrained_S_all 1.059
_refine_ls_R_factor_all 0.0286
_refine_ls_R_factor_gt 0.0278
_refine_ls_shift/su_max 0.001
_refine_ls_shift/su_mean 0.000
_refine_ls_structure_factor_coef Fsqd
_refine_ls_weighting_details 'w=1/[\s^2^(Fo^2^)+(0.0412P)^2^+0.2052P] where P=(Fo^2^+2Fc^2^)/3'
_refine_ls_weighting_scheme calc
_refine_ls_wR_factor_gt 0.0693
_refine_ls_wR_factor_ref 0.0699
_reflns_Friedel_coverage 0.676
_reflns_Friedel_fraction_full 0.989
_reflns_Friedel_fraction_max 0.982
_reflns_number_gt 2628
_reflns_number_total 2704
_reflns_threshold_expression 'I > 2\s(I)'
_cod_data_source_file d1py01039e2.cif
_cod_data_source_block NZR1352
_cod_depositor_comments 'Adding full bibliography for 1564908--1564909.cif.'
_cod_database_code 1564909
_shelxl_version_number 2014/6
_shelx_space_group_comment
;
The symmetry employed for this shelxl refinement is uniquely defined
by the following loop, which should always be used as a source of
symmetry information in preference to the above space-group names.
They are only intended as comments.
;
_shelx_estimated_absorpt_t_max 0.942
_shelx_estimated_absorpt_t_min 0.895
_olex2_refinement_description
;
1. Fixed Uiso
 At 1.2 times of:
  All C(H) groups, All C(H,H) groups
2.a Ternary CH refined with riding coordinates:
 C4(H4), C5(H5), C10(H10), C8(H8), C3(H3)
2.b Secondary CH2 refined with riding coordinates:
 C11(H11A,H11B), C9(H9A,H9B), C12(H12A,H12B), C13(H13A,H13B)
2.c Aromatic/amide H refined with riding coordinates:
 C16(H16), C6(H6), C7(H7), C17(H17), C19(H19), C18(H18)
;
_olex2_submission_special_instructions 'No special instructions were received'

loop_
_space_group_symop_operation_xyz
'x, y, z'
'-x+1/2, -y, z+1/2'
'-x, y+1/2, -z+1/2'
'x+1/2, -y+1/2, -z'

loop_
_atom_site_label
_atom_site_type_symbol
_atom_site_fract_x
_atom_site_fract_y
_atom_site_fract_z
_atom_site_U_iso_or_equiv
_atom_site_adp_type
_atom_site_occupancy
_atom_site_site_symmetry_order
_atom_site_calc_flag
_atom_site_refinement_flags_posn
_atom_site_refinement_flags_adp
_atom_site_refinement_flags_occupancy
_atom_site_disorder_assembly
_atom_site_disorder_group
O1 O 0.0196(2) 0.32717(10) 0.71193(4) 0.0272(3) Uani 1 1 d . . . . .
O2 O 0.6559(2) 0.58964(10) 0.68917(5) 0.0282(3) Uani 1 1 d . . . . .
N1 N 0.3208(2) 0.46352(11) 0.68870(5) 0.0195(3) Uani 1 1 d . . . . .
C1 C 0.2043(3) 0.38218(13) 0.72319(6) 0.0203(3) Uani 1 1 d . . . . .
C2 C 0.5263(3) 0.51623(14) 0.71177(6) 0.0223(3) Uani 1 1 d . . . . .
C4 C 0.3463(3) 0.37559(14) 0.77518(6) 0.0224(3) Uani 1 1 d . . . . .
H4 H 0.4086 0.2913 0.7822 0.027 Uiso 1 1 calc R U . . .
C5 C 0.2032(3) 0.42729(14) 0.82454(6) 0.0230(3) Uani 1 1 d . . . . .
H5 H 0.0358 0.3939 0.8304 0.028 Uiso 1 1 calc R U . . .
C11 C 0.1625(3) 0.63029(14) 0.63090(6) 0.0244(3) Uani 1 1 d . . . . .
H11A H 0.0472 0.6533 0.6598 0.029 Uiso 1 1 calc R U . . .
H11B H 0.3115 0.6804 0.6348 0.029 Uiso 1 1 calc R U . . .
C15 C 0.3973(3) 0.45462(14) 0.59039(6) 0.0217(3) Uani 1 1 d . . . . .
C10 C 0.2261(3) 0.49477(14) 0.63510(6) 0.0205(3) Uani 1 1 d . . . . .
H10 H 0.0708 0.4483 0.6303 0.025 Uiso 1 1 calc R U . . .
C16 C 0.5571(3) 0.35716(15) 0.59716(7) 0.0272(4) Uani 1 1 d . . . . .
H16 H 0.5618 0.3158 0.6308 0.033 Uiso 1 1 calc R U . . .
C14 C 0.3895(3) 0.51517(16) 0.54084(6) 0.0272(4) Uani 1 1 d . . . . .
C8 C 0.5023(3) 0.56481(17) 0.81258(7) 0.0315(4) Uani 1 1 d . . . . .
H8 H 0.5834 0.6459 0.8080 0.038 Uiso 1 1 calc R U . . .
C9 C 0.2205(3) 0.56507(15) 0.81307(7) 0.0281(4) Uani 1 1 d . . . . .
H9A H 0.1512 0.6158 0.8423 0.034 Uiso 1 1 calc R U . . .
H9B H 0.1489 0.5883 0.7780 0.034 Uiso 1 1 calc R U . . .
C12 C 0.0471(3) 0.65200(17) 0.57609(7) 0.0314(4) Uani 1 1 d . . . . .
H12A H -0.0078 0.7378 0.5735 0.038 Uiso 1 1 calc R U . . .
H12B H -0.0972 0.5987 0.5719 0.038 Uiso 1 1 calc R U . . .
C3 C 0.5551(3) 0.46737(16) 0.76801(6) 0.0254(4) Uani 1 1 d . . . . .
H3 H 0.7176 0.4279 0.7732 0.030 Uiso 1 1 calc R U . . .
C6 C 0.3777(3) 0.41714(17) 0.87147(7) 0.0307(4) Uani 1 1 d . . . . .
H6 H 0.3641 0.3616 0.9007 0.037 Uiso 1 1 calc R U . . .
C7 C 0.5514(3) 0.49853(19) 0.86492(7) 0.0356(4) Uani 1 1 d . . . . .
H7 H 0.6837 0.5130 0.8887 0.043 Uiso 1 1 calc R U . . .
C17 C 0.7091(4) 0.31925(17) 0.55606(7) 0.0342(4) Uani 1 1 d . . . . .
H17 H 0.8184 0.2532 0.5616 0.041 Uiso 1 1 calc R U . . .
C19 C 0.5429(4) 0.47524(18) 0.49981(7) 0.0347(4) Uani 1 1 d . . . . .
H19 H 0.5390 0.5159 0.4660 0.042 Uiso 1 1 calc R U . . .
C18 C 0.7007(4) 0.37819(18) 0.50678(7) 0.0366(4) Uani 1 1 d . . . . .
H18 H 0.8025 0.3522 0.4780 0.044 Uiso 1 1 calc R U . . .
C13 C 0.2292(4) 0.62522(19) 0.53120(7) 0.0377(4) Uani 1 1 d . . . . .
H13A H 0.1381 0.6127 0.4972 0.045 Uiso 1 1 calc R U . . .
H13B H 0.3347 0.6977 0.5263 0.045 Uiso 1 1 calc R U . . .

loop_
_atom_site_aniso_label
_atom_site_aniso_U_11
_atom_site_aniso_U_22
_atom_site_aniso_U_33
_atom_site_aniso_U_23
_atom_site_aniso_U_13
_atom_site_aniso_U_12
O1 0.0320(6) 0.0232(5) 0.0264(6) 0.0009(5) -0.0003(5) -0.0094(5)
O2 0.0249(6) 0.0333(6) 0.0265(6) -0.0027(5) 0.0047(5) -0.0099(5)
N1 0.0207(6) 0.0203(6) 0.0176(6) -0.0001(5) 0.0011(5) -0.0023(5)
C1 0.0255(8) 0.0146(6) 0.0207(7) -0.0010(6) 0.0027(6) 0.0014(6)
C2 0.0193(7) 0.0253(8) 0.0222(8) -0.0047(6) 0.0030(6) -0.0001(7)
C4 0.0261(8) 0.0206(7) 0.0204(8) 0.0004(6) 0.0007(6) 0.0046(7)
C5 0.0233(8) 0.0266(7) 0.0190(8) 0.0021(6) 0.0036(6) 0.0023(7)
C11 0.0238(8) 0.0251(7) 0.0244(8) 0.0024(6) 0.0041(7) 0.0023(7)
C15 0.0232(8) 0.0226(7) 0.0193(7) -0.0038(6) -0.0011(6) -0.0040(7)
C10 0.0198(7) 0.0234(7) 0.0183(7) 0.0009(6) -0.0012(6) -0.0035(6)
C16 0.0337(9) 0.0245(8) 0.0235(8) -0.0017(6) -0.0008(7) 0.0001(7)
C14 0.0283(8) 0.0325(9) 0.0208(8) -0.0003(7) -0.0006(7) 0.0003(8)
C8 0.0367(10) 0.0352(9) 0.0226(9) -0.0074(7) 0.0008(7) -0.0099(8)
C9 0.0381(9) 0.0237(8) 0.0226(8) -0.0036(6) 0.0032(7) 0.0053(7)
C12 0.0291(9) 0.0357(9) 0.0296(9) 0.0075(7) 0.0018(7) 0.0074(8)
C3 0.0204(8) 0.0356(9) 0.0202(8) -0.0019(7) 0.0007(6) 0.0015(7)
C6 0.0338(9) 0.0404(9) 0.0180(8) 0.0008(7) 0.0031(7) 0.0097(8)
C7 0.0315(9) 0.0568(11) 0.0186(8) -0.0070(8) -0.0013(7) -0.0009(9)
C17 0.0388(10) 0.0309(9) 0.0330(9) -0.0087(7) 0.0011(8) 0.0088(8)
C19 0.0389(10) 0.0455(11) 0.0198(8) -0.0010(7) 0.0028(8) 0.0017(9)
C18 0.0399(10) 0.0453(10) 0.0244(9) -0.0106(7) 0.0067(8) 0.0033(9)
C13 0.0431(11) 0.0452(10) 0.0248(9) 0.0104(7) 0.0045(8) 0.0123(10)

loop_
_atom_type_symbol
_atom_type_description
_atom_type_scat_dispersion_real
_atom_type_scat_dispersion_imag
_atom_type_scat_source
C C 0.0181 0.0091 'International Tables Vol C Tables 4.2.6.8 and 6.1.1.4'
H H 0.0000 0.0000 'International Tables Vol C Tables 4.2.6.8 and 6.1.1.4'
N N 0.0311 0.0180 'International Tables Vol C Tables 4.2.6.8 and 6.1.1.4'
O O 0.0492 0.0322 'International Tables Vol C Tables 4.2.6.8 and 6.1.1.4'

loop_
_geom_angle_atom_site_label_1
_geom_angle_atom_site_label_2
_geom_angle_atom_site_label_3
_geom_angle
_geom_angle_site_symmetry_1
_geom_angle_site_symmetry_3
_geom_angle_publ_flag
C1 N1 C10 122.96(13) . . ?
C2 N1 C1 112.64(13) . . ?
C2 N1 C10 124.30(13) . . ?
O1 C1 N1 124.10(14) . . ?
O1 C1 C4 127.24(14) . . ?
N1 C1 C4 108.66(13) . . ?
O2 C2 N1 124.12(15) . . ?
O2 C2 C3 127.22(15) . . ?
N1 C2 C3 108.66(13) . . ?
C1 C4 H4 111.7 . . ?
C1 C4 C5 113.23(13) . . ?
C1 C4 C3 104.75(12) . . ?
C5 C4 H4 111.7 . . ?
C3 C4 H4 111.7 . . ?
C3 C4 C5 103.21(12) . . ?
C4 C5 H5 116.3 . . ?
C9 C5 C4 100.33(12) . . ?
C9 C5 H5 116.3 . . ?
C6 C5 C4 105.07(13) . . ?
C6 C5 H5 116.3 . . ?
C6 C5 C9 100.13(14) . . ?
H11A C11 H11B 108.4 . . ?
C10 C11 H11A 110.1 . . ?
C10 C11 H11B 110.1 . . ?
C12 C11 H11A 110.1 . . ?
C12 C11 H11B 110.1 . . ?
C12 C11 C10 107.95(13) . . ?
C16 C15 C10 121.56(14) . . ?
C16 C15 C14 119.29(15) . . ?
C14 C15 C10 119.13(14) . . ?
N1 C10 C11 111.64(12) . . ?
N1 C10 C15 112.07(13) . . ?
N1 C10 H10 107.0 . . ?
C11 C10 H10 107.0 . . ?
C15 C10 C11 111.87(13) . . ?
C15 C10 H10 107.0 . . ?
C15 C16 H16 119.3 . . ?
C17 C16 C15 121.43(16) . . ?
C17 C16 H16 119.3 . . ?
C15 C14 C13 122.37(15) . . ?
C19 C14 C15 118.45(16) . . ?
C19 C14 C13 119.12(15) . . ?
C9 C8 H8 116.4 . . ?
C9 C8 C3 101.05(14) . . ?
C3 C8 H8 116.4 . . ?
C7 C8 H8 116.4 . . ?
C7 C8 C9 99.92(15) . . ?
C7 C8 C3 104.32(15) . . ?
C5 C9 C8 93.51(14) . . ?
C5 C9 H9A 113.0 . . ?
C5 C9 H9B 113.0 . . ?
C8 C9 H9A 113.0 . . ?
C8 C9 H9B 113.0 . . ?
H9A C9 H9B 110.4 . . ?
C11 C12 H12A 109.5 . . ?
C11 C12 H12B 109.5 . . ?
C11 C12 C13 110.59(15) . . ?
H12A C12 H12B 108.1 . . ?
C13 C12 H12A 109.5 . . ?
C13 C12 H12B 109.5 . . ?
C2 C3 C4 105.23(12) . . ?
C2 C3 C8 113.25(14) . . ?
C2 C3 H3 111.6 . . ?
C4 C3 C8 103.12(13) . . ?
C4 C3 H3 111.6 . . ?
C8 C3 H3 111.6 . . ?
C5 C6 H6 125.9 . . ?
C7 C6 C5 108.27(15) . . ?
C7 C6 H6 125.9 . . ?
C8 C7 H7 126.2 . . ?
C6 C7 C8 107.61(16) . . ?
C6 C7 H7 126.2 . . ?
C16 C17 H17 120.2 . . ?
C16 C17 C18 119.53(17) . . ?
C18 C17 H17 120.2 . . ?
C14 C19 H19 119.0 . . ?
C18 C19 C14 121.93(16) . . ?
C18 C19 H19 119.0 . . ?
C17 C18 H18 120.3 . . ?
C19 C18 C17 119.34(16) . . ?
C19 C18 H18 120.3 . . ?
C14 C13 C12 114.76(15) . . ?
C14 C13 H13A 108.6 . . ?
C14 C13 H13B 108.6 . . ?
C12 C13 H13A 108.6 . . ?
C12 C13 H13B 108.6 . . ?
H13A C13 H13B 107.6 . . ?

loop_
_geom_bond_atom_site_label_1
_geom_bond_atom_site_label_2
_geom_bond_distance
_geom_bond_site_symmetry_2
_geom_bond_publ_flag
O1 C1 1.213(2) . ?
O2 C2 1.2119(19) . ?
N1 C1 1.392(2) . ?
N1 C2 1.391(2) . ?
N1 C10 1.4700(19) . ?
C1 C4 1.510(2) . ?
C2 C3 1.505(2) . ?
C4 H4 1.0000 . ?
C4 C5 1.563(2) . ?
C4 C3 1.535(2) . ?
C5 H5 1.0000 . ?
C5 C9 1.540(2) . ?
C5 C6 1.513(2) . ?
C11 H11A 0.9900 . ?
C11 H11B 0.9900 . ?
C11 C10 1.529(2) . ?
C11 C12 1.520(2) . ?
C15 C10 1.520(2) . ?
C15 C16 1.392(2) . ?
C15 C14 1.399(2) . ?
C10 H10 1.0000 . ?
C16 H16 0.9500 . ?
C16 C17 1.382(2) . ?
C14 C19 1.393(2) . ?
C14 C13 1.512(3) . ?
C8 H8 1.0000 . ?
C8 C9 1.547(3) . ?
C8 C3 1.565(2) . ?
C8 C7 1.514(3) . ?
C9 H9A 0.9900 . ?
C9 H9B 0.9900 . ?
C12 H12A 0.9900 . ?
C12 H12B 0.9900 . ?
C12 C13 1.526(3) . ?
C3 H3 1.0000 . ?
C6 H6 0.9500 . ?
C6 C7 1.316(3) . ?
C7 H7 0.9500 . ?
C17 H17 0.9500 . ?
C17 C18 1.385(3) . ?
C19 H19 0.9500 . ?
C19 C18 1.383(3) . ?
C18 H18 0.9500 . ?
C13 H13A 0.9900 . ?
C13 H13B 0.9900 . ?

loop_
_geom_torsion_atom_site_label_1
_geom_torsion_atom_site_label_2
_geom_torsion_atom_site_label_3
_geom_torsion_atom_site_label_4
_geom_torsion
_geom_torsion_site_symmetry_1
_geom_torsion_site_symmetry_2
_geom_torsion_site_symmetry_3
_geom_torsion_site_symmetry_4
_geom_torsion_publ_flag
O1 C1 C4 C5 -66.0(2) . . . . ?
O1 C1 C4 C3 -177.72(15) . . . . ?
O2 C2 C3 C4 -178.53(15) . . . . ?
O2 C2 C3 C8 69.6(2) . . . . ?
N1 C1 C4 C5 114.10(14) . . . . ?
N1 C1 C4 C3 2.37(16) . . . . ?
N1 C2 C3 C4 1.83(16) . . . . ?
N1 C2 C3 C8 -110.07(15) . . . . ?
C1 N1 C2 O2 179.98(14) . . . . ?
C1 N1 C2 C3 -0.36(17) . . . . ?
C1 N1 C10 C11 117.35(15) . . . . ?
C1 N1 C10 C15 -116.26(15) . . . . ?
C1 C4 C5 C9 -74.33(16) . . . . ?
C1 C4 C5 C6 -177.87(13) . . . . ?
C1 C4 C3 C2 -2.49(15) . . . . ?
C1 C4 C3 C8 116.43(14) . . . . ?
C2 N1 C1 O1 178.77(14) . . . . ?
C2 N1 C1 C4 -1.32(17) . . . . ?
C2 N1 C10 C11 -58.79(18) . . . . ?
C2 N1 C10 C15 67.60(18) . . . . ?
C4 C5 C9 C8 -58.00(15) . . . . ?
C4 C5 C6 C7 71.09(17) . . . . ?
C5 C4 C3 C2 -121.22(13) . . . . ?
C5 C4 C3 C8 -2.31(15) . . . . ?
C5 C6 C7 C8 -1.10(19) . . . . ?
C11 C12 C13 C14 39.5(2) . . . . ?
C15 C16 C17 C18 -0.8(3) . . . . ?
C15 C14 C19 C18 0.1(3) . . . . ?
C15 C14 C13 C12 -9.7(3) . . . . ?
C10 N1 C1 O1 2.2(2) . . . . ?
C10 N1 C1 C4 -177.87(13) . . . . ?
C10 N1 C2 O2 -3.5(2) . . . . ?
C10 N1 C2 C3 176.13(13) . . . . ?
C10 C11 C12 C13 -63.68(18) . . . . ?
C10 C15 C16 C17 178.66(16) . . . . ?
C10 C15 C14 C19 -178.33(15) . . . . ?
C10 C15 C14 C13 4.4(2) . . . . ?
C16 C15 C10 N1 26.3(2) . . . . ?
C16 C15 C10 C11 152.61(15) . . . . ?
C16 C15 C14 C19 0.1(2) . . . . ?
C16 C15 C14 C13 -177.18(16) . . . . ?
C16 C17 C18 C19 1.0(3) . . . . ?
C14 C15 C10 N1 -155.29(14) . . . . ?
C14 C15 C10 C11 -29.0(2) . . . . ?
C14 C15 C16 C17 0.3(3) . . . . ?
C14 C19 C18 C17 -0.6(3) . . . . ?
C9 C5 C6 C7 -32.60(17) . . . . ?
C9 C8 C3 C2 78.87(17) . . . . ?
C9 C8 C3 C4 -34.31(16) . . . . ?
C9 C8 C7 C6 34.20(18) . . . . ?
C12 C11 C10 N1 -175.39(13) . . . . ?
C12 C11 C10 C15 58.11(16) . . . . ?
C3 C4 C5 C9 38.34(15) . . . . ?
C3 C4 C5 C6 -65.20(15) . . . . ?
C3 C8 C9 C5 56.66(15) . . . . ?
C3 C8 C7 C6 -70.01(18) . . . . ?
C6 C5 C9 C8 49.52(14) . . . . ?
C7 C8 C9 C5 -50.20(15) . . . . ?
C7 C8 C3 C2 -177.77(14) . . . . ?
C7 C8 C3 C4 69.05(16) . . . . ?
C19 C14 C13 C12 173.08(17) . . . . ?
C13 C14 C19 C18 177.43(18) . . . . ?
